data_7035072
loop_
_publ_author_name
'Wu, Yunlong'
'Yang, Guo-Ping'
'Zhou, Xiang'
'Li, Jiang'
'Ning, Yan'
'Wang, Yao-Yu'

_publ_section_title
;
 Three new luminescent Cd(ii)-MOFs by regulating the tetracarboxylate and
 auxiliary co-ligands, displaying high sensitivity for Fe(3+) in aqueous
 solution.
;
_journal_issue 22
_journal_name_full 'Dalton transactions (Cambridge, England : 2003)'
_journal_page_first 10385
_journal_page_last 10391
_journal_paper_doi 10.1039/c5dt00492f
_journal_volume 44
_journal_year 2015
_chemical_formula_moiety 'C21 H13 Cd N2 O4'
_chemical_formula_sum 'C21 H13 Cd N2 O4'
_chemical_formula_weight 469.73
_chemical_name_systematic
; 
 ? 
;
_space_group_IT_number 14
_symmetry_cell_setting monoclinic
_symmetry_space_group_name_Hall '-P 2ybc'
_symmetry_space_group_name_H-M 'P 1 21/c 1'
_atom_sites_solution_hydrogens geom
_atom_sites_solution_primary direct
_atom_sites_solution_secondary difmap
_audit_creation_method SHELXL-97
_audit_update_record
;
2015-01-28 deposited with the CCDC.
2015-04-20 downloaded from the CCDC.
;
_cell_angle_alpha 90.00
_cell_angle_beta 92.264(5)
_cell_angle_gamma 90.00
_cell_formula_units_Z 4
_cell_length_a 6.2351(18)
_cell_length_b 20.431(6)
_cell_length_c 14.646(4)
_cell_measurement_reflns_used 4233
_cell_measurement_temperature 296(2)
_cell_measurement_theta_max 28.090
_cell_measurement_theta_min 2.783
_cell_volume 1864.3(9)
_computing_cell_refinement APEX2
_computing_data_collection 'APEX2 (Bruker, 2005)'
_computing_data_reduction APEX2
_computing_molecular_graphics APEX2
_computing_publication_material APEX2
_computing_structure_refinement 'SHELXL-97 (Sheldrick, 1997)'
_computing_structure_solution 'SHELXS-97 (Sheldrick, 1990)'
_diffrn_ambient_temperature 296(2)
_diffrn_detector_area_resol_mean 0
_diffrn_measured_fraction_theta_full 0.990
_diffrn_measured_fraction_theta_max 0.990
_diffrn_measurement_device_type \w
_diffrn_radiation_monochromator graphite
_diffrn_radiation_source 'fine-focus sealed tube'
_diffrn_radiation_type MoK\a
_diffrn_radiation_wavelength 0.71073
_diffrn_reflns_av_R_equivalents 0.0268
_diffrn_reflns_av_sigmaI/netI 0.0318
_diffrn_reflns_limit_h_max 7
_diffrn_reflns_limit_h_min -7
_diffrn_reflns_limit_k_max 18
_diffrn_reflns_limit_k_min -24
_diffrn_reflns_limit_l_max 16
_diffrn_reflns_limit_l_min -17
_diffrn_reflns_number 9055
_diffrn_reflns_theta_full 25.00
_diffrn_reflns_theta_max 25.00
_diffrn_reflns_theta_min 1.71
_diffrn_standards_decay_% 0
_diffrn_standards_interval_time 0
_exptl_absorpt_coefficient_mu 1.201
_exptl_absorpt_correction_T_max 0.8792
_exptl_absorpt_correction_T_min 0.7865
_exptl_absorpt_correction_type multi-scan
_exptl_absorpt_process_details sadabs
_exptl_crystal_colour colorless
_exptl_crystal_density_diffrn 1.674
_exptl_crystal_density_method 'not measured'
_exptl_crystal_description block
_exptl_crystal_F_000 932
_exptl_crystal_size_max 0.21
_exptl_crystal_size_mid 0.15
_exptl_crystal_size_min 0.11
_refine_diff_density_max 0.468
_refine_diff_density_min -0.299
_refine_diff_density_rms 0.081
_refine_ls_extinction_method none
_refine_ls_goodness_of_fit_ref 1.035
_refine_ls_hydrogen_treatment mixed
_refine_ls_matrix_type full
_refine_ls_number_parameters 253
_refine_ls_number_reflns 3262
_refine_ls_number_restraints 0
_refine_ls_restrained_S_all 1.035
_refine_ls_R_factor_all 0.0361
_refine_ls_R_factor_gt 0.0289
_refine_ls_shift/su_max 0.001
_refine_ls_shift/su_mean 0.000
_refine_ls_structure_factor_coef Fsqd
_refine_ls_weighting_details 'calc w=1/[\s^2^(Fo^2^)+(0.0605P)^2^+0.1974P] where P=(Fo^2^+2Fc^2^)/3'
_refine_ls_weighting_scheme calc
_refine_ls_wR_factor_gt 0.0870
_refine_ls_wR_factor_ref 0.0914
_reflns_number_gt 2762
_reflns_number_total 3262
_reflns_threshold_expression >2sigma(I)
_cod_data_source_file c5dt00492f2.cif
_cod_data_source_block 2
_cod_depositor_comments 'Adding full bibliography for 7035071--7035073.cif.'
_cod_original_sg_symbol_H-M P2(1)/c
_cod_database_code 7035072

loop_
_symmetry_equiv_pos_as_xyz
'x, y, z'
'-x, y+1/2, -z+1/2'
'-x, -y, -z'
'x, -y-1/2, z-1/2'

loop_
_atom_site_label
_atom_site_type_symbol
_atom_site_fract_x
_atom_site_fract_y
_atom_site_fract_z
_atom_site_U_iso_or_equiv
_atom_site_adp_type
_atom_site_occupancy
_atom_site_symmetry_multiplicity
_atom_site_calc_flag
_atom_site_refinement_flags
Cd1 Cd 0.24212(4) 0.263167(11) 0.483459(16) 0.03539(12) Uani 1 1 d .
O1 O 0.4772(4) 0.32806(12) 0.40813(16) 0.0433(6) Uani 1 1 d .
O2 O 0.1582(4) 0.31634(12) 0.34061(16) 0.0439(6) Uani 1 1 d .
O3 O 0.3071(4) 0.34838(12) -0.01553(18) 0.0450(6) Uani 1 1 d .
O4 O -0.0305(4) 0.31842(11) -0.0095(2) 0.0507(7) Uani 1 1 d .
N1 N 0.4270(4) 0.27550(14) 0.6238(2) 0.0397(7) Uani 1 1 d .
N2 N 0.0639(4) 0.33867(14) 0.5689(2) 0.0405(7) Uani 1 1 d .
C1 C 0.3422(5) 0.34113(15) 0.3438(2) 0.0299(7) Uani 1 1 d .
C2 C 0.4086(5) 0.38806(14) 0.2706(2) 0.0277(6) Uani 1 1 d .
C3 C 0.6159(5) 0.41421(17) 0.2735(2) 0.0376(8) Uani 1 1 d .
H3 H 0.7143 0.4017 0.3196 0.045 Uiso 1 1 calc R
C4 C 0.6750(5) 0.45881(17) 0.2077(2) 0.0421(8) Uani 1 1 d .
H4 H 0.8137 0.4756 0.2094 0.051 Uiso 1 1 calc R
C5 C 0.5273(5) 0.47871(15) 0.1389(2) 0.0336(7) Uani 1 1 d .
H5 H 0.5668 0.5097 0.0962 0.040 Uiso 1 1 calc R
C6 C 0.3221(4) 0.45241(13) 0.13404(19) 0.0248(6) Uani 1 1 d .
C7 C 0.2645(4) 0.40615(14) 0.19940(19) 0.0249(6) Uani 1 1 d .
H7 H 0.1288 0.3872 0.1954 0.030 Uiso 1 1 calc R
C8 C 0.1605(4) 0.47572(13) 0.06242(18) 0.0236(6) Uani 1 1 d .
C9 C 0.0498(4) 0.43315(13) 0.00175(18) 0.0251(6) Uani 1 1 d .
C10 C -0.1100(4) 0.45751(14) -0.05829(19) 0.0260(6) Uani 1 1 d .
H10 H -0.1852 0.4286 -0.0967 0.031 Uiso 1 1 calc R
C11 C 0.1122(5) 0.36145(14) -0.0069(2) 0.0289(7) Uani 1 1 d .
C12 C 0.6098(6) 0.24310(18) 0.6469(3) 0.0497(10) Uani 1 1 d .
H12 H 0.6646 0.2136 0.6055 0.060 Uiso 1 1 calc R
C13 C 0.7193(7) 0.2524(2) 0.7307(4) 0.0645(15) Uani 1 1 d .
H13 H 0.8465 0.2301 0.7447 0.077 Uiso 1 1 calc R
C14 C 0.6349(7) 0.2951(2) 0.7921(3) 0.0669(13) Uani 1 1 d .
H14 H 0.7034 0.3014 0.8490 0.080 Uiso 1 1 calc R
C15 C 0.4478(6) 0.3289(2) 0.7693(3) 0.0528(10) Uani 1 1 d .
H15 H 0.3908 0.3582 0.8104 0.063 Uiso 1 1 calc R
C16 C 0.3459(5) 0.31830(17) 0.6841(2) 0.0382(8) Uani 1 1 d .
C17 C 0.1452(5) 0.35343(17) 0.6536(2) 0.0375(8) Uani 1 1 d .
C18 C 0.0447(7) 0.3994(2) 0.7068(3) 0.0639(12) Uani 1 1 d .
H18 H 0.1009 0.4089 0.7651 0.077 Uiso 1 1 calc R
C19 C -0.1375(8) 0.4311(2) 0.6743(4) 0.0777(14) Uani 1 1 d .
H19 H -0.2030 0.4625 0.7096 0.093 Uiso 1 1 calc R
C20 C -0.2211(7) 0.4157(2) 0.5891(4) 0.0723(13) Uani 1 1 d .
H20 H -0.3449 0.4362 0.5661 0.087 Uiso 1 1 calc R
C21 C -0.1172(6) 0.3685(2) 0.5372(3) 0.0586(11) Uani 1 1 d .
H21 H -0.1744 0.3575 0.4796 0.070 Uiso 1 1 calc R

loop_
_atom_site_aniso_label
_atom_site_aniso_U_11
_atom_site_aniso_U_22
_atom_site_aniso_U_33
_atom_site_aniso_U_23
_atom_site_aniso_U_13
_atom_site_aniso_U_12
Cd1 0.0551(2) 0.02533(18) 0.02529(17) 0.00340(9) -0.00445(11) -0.00900(9)
O1 0.0440(13) 0.0523(15) 0.0326(13) 0.0209(11) -0.0110(10) -0.0072(11)
O2 0.0440(13) 0.0505(15) 0.0364(14) 0.0180(11) -0.0104(10) -0.0165(11)
O3 0.0449(13) 0.0315(13) 0.0594(17) -0.0038(11) 0.0106(11) 0.0065(11)
O4 0.0486(14) 0.0252(12) 0.077(2) -0.0017(12) -0.0118(13) 0.0005(11)
N1 0.0459(16) 0.0395(16) 0.0330(17) 0.0047(13) -0.0058(13) -0.0051(13)
N2 0.0421(15) 0.0402(16) 0.0384(17) -0.0007(13) -0.0070(12) -0.0016(12)
C1 0.0358(16) 0.0275(16) 0.0259(17) 0.0027(13) -0.0044(13) 0.0017(13)
C2 0.0320(15) 0.0255(15) 0.0256(16) 0.0032(12) -0.0010(12) 0.0013(12)
C3 0.0332(16) 0.0430(19) 0.0356(19) 0.0078(15) -0.0114(14) -0.0014(14)
C4 0.0290(15) 0.050(2) 0.047(2) 0.0121(17) -0.0049(14) -0.0092(15)
C5 0.0376(16) 0.0330(17) 0.0304(18) 0.0090(13) 0.0045(13) -0.0011(13)
C6 0.0317(15) 0.0218(14) 0.0208(15) 0.0001(11) 0.0012(11) 0.0041(12)
C7 0.0268(14) 0.0253(15) 0.0224(15) 0.0005(12) -0.0020(11) -0.0004(11)
C8 0.0294(14) 0.0240(14) 0.0176(14) 0.0051(11) 0.0029(11) 0.0013(11)
C9 0.0353(15) 0.0237(14) 0.0165(14) 0.0038(11) 0.0043(11) 0.0024(12)
C10 0.0331(15) 0.0248(15) 0.0200(15) -0.0007(11) 0.0003(11) -0.0027(12)
C11 0.0435(18) 0.0238(15) 0.0187(16) 0.0017(12) -0.0081(13) 0.0024(13)
C12 0.046(2) 0.046(2) 0.057(3) 0.0137(18) -0.0045(19) 0.0021(16)
C13 0.053(3) 0.062(3) 0.077(4) 0.026(3) -0.028(3) -0.012(2)
C14 0.072(3) 0.075(3) 0.052(3) 0.022(2) -0.033(2) -0.032(2)
C15 0.066(2) 0.061(2) 0.030(2) -0.0003(18) -0.0073(17) -0.022(2)
C16 0.0474(19) 0.0369(19) 0.0299(18) 0.0042(14) -0.0017(14) -0.0144(15)
C17 0.0419(18) 0.0366(18) 0.0340(19) -0.0042(14) 0.0014(14) -0.0129(14)
C18 0.064(3) 0.065(3) 0.063(3) -0.024(2) 0.002(2) -0.005(2)
C19 0.075(3) 0.068(3) 0.092(4) -0.022(3) 0.020(3) 0.006(3)
C20 0.057(2) 0.063(3) 0.098(4) 0.003(3) 0.006(2) 0.012(2)
C21 0.047(2) 0.064(3) 0.063(3) 0.008(2) -0.0136(19) -0.0010(19)

loop_
_atom_type_symbol
_atom_type_description
_atom_type_scat_dispersion_real
_atom_type_scat_dispersion_imag
_atom_type_scat_source
C C 0.0033 0.0016 'International Tables Vol C Tables 4.2.6.8 and 6.1.1.4'
H H 0.0000 0.0000 'International Tables Vol C Tables 4.2.6.8 and 6.1.1.4'
N N 0.0061 0.0033 'International Tables Vol C Tables 4.2.6.8 and 6.1.1.4'
O O 0.0106 0.0060 'International Tables Vol C Tables 4.2.6.8 and 6.1.1.4'
Cd Cd -0.8075 1.2024 'International Tables Vol C Tables 4.2.6.8 and 6.1.1.4'

loop_
_geom_angle_atom_site_label_1
_geom_angle_atom_site_label_2
_geom_angle_atom_site_label_3
_geom_angle
_geom_angle_site_symmetry_1
_geom_angle_site_symmetry_3
O1 Cd1 N2 101.88(11) . .
O1 Cd1 O3 117.23(9) . 4_566
N2 Cd1 O3 138.16(10) . 4_566
O1 Cd1 N1 93.35(9) . .
N2 Cd1 N1 71.35(10) . .
O3 Cd1 N1 91.17(10) 4_566 .
O1 Cd1 O4 153.57(9) . 4_566
N2 Cd1 O4 94.86(10) . 4_566
O3 Cd1 O4 55.71(8) 4_566 4_566
N1 Cd1 O4 111.45(10) . 4_566
O1 Cd1 O2 55.89(7) . .
N2 Cd1 O2 94.45(10) . .
O3 Cd1 O2 118.95(9) 4_566 .
N1 Cd1 O2 143.54(8) . .
O4 Cd1 O2 102.90(8) 4_566 .
O1 Cd1 C11 140.91(10) . 4_566
N2 Cd1 C11 117.10(10) . 4_566
O3 Cd1 C11 27.94(9) 4_566 4_566
N1 Cd1 C11 101.34(9) . 4_566
O4 Cd1 C11 27.84(8) 4_566 4_566
O2 Cd1 C11 114.89(8) . 4_566
C1 O1 Cd1 93.53(18) . .
C1 O2 Cd1 89.01(17) . .
C11 O3 Cd1 92.30(18) . 4_565
C11 O4 Cd1 89.15(18) . 4_565
C12 N1 C16 119.1(3) . .
C12 N1 Cd1 123.5(3) . .
C16 N1 Cd1 117.4(2) . .
C21 N2 C17 119.5(3) . .
C21 N2 Cd1 122.0(3) . .
C17 N2 Cd1 118.4(2) . .
O2 C1 O1 121.5(3) . .
O2 C1 C2 120.5(2) . .
O1 C1 C2 118.0(3) . .
C3 C2 C7 119.2(3) . .
C3 C2 C1 120.1(3) . .
C7 C2 C1 120.8(3) . .
C4 C3 C2 120.1(3) . .
C4 C3 H3 120.0 . .
C2 C3 H3 120.0 . .
C3 C4 C5 120.4(3) . .
C3 C4 H4 119.8 . .
C5 C4 H4 119.8 . .
C6 C5 C4 120.3(3) . .
C6 C5 H5 119.9 . .
C4 C5 H5 119.9 . .
C5 C6 C7 119.1(2) . .
C5 C6 C8 120.3(3) . .
C7 C6 C8 120.5(2) . .
C2 C7 C6 120.9(3) . .
C2 C7 H7 119.6 . .
C6 C7 H7 119.6 . .
C10 C8 C9 118.1(2) 3_565 .
C10 C8 C6 118.8(3) 3_565 .
C9 C8 C6 123.0(2) . .
C10 C9 C8 119.9(2) . .
C10 C9 C11 118.0(3) . .
C8 C9 C11 121.8(2) . .
C9 C10 C8 121.9(3) . 3_565
C9 C10 H10 119.0 . .
C8 C10 H10 119.0 3_565 .
O4 C11 O3 122.5(3) . .
O4 C11 C9 119.7(3) . .
O3 C11 C9 117.7(3) . .
O4 C11 Cd1 63.01(16) . 4_565
O3 C11 Cd1 59.76(15) . 4_565
C9 C11 Cd1 176.8(2) . 4_565
N1 C12 C13 122.3(4) . .
N1 C12 H12 118.9 . .
C13 C12 H12 118.9 . .
C14 C13 C12 118.4(4) . .
C14 C13 H13 120.8 . .
C12 C13 H13 120.8 . .
C13 C14 C15 120.0(4) . .
C13 C14 H14 120.0 . .
C15 C14 H14 120.0 . .
C14 C15 C16 119.2(4) . .
C14 C15 H15 120.4 . .
C16 C15 H15 120.4 . .
N1 C16 C15 121.0(3) . .
N1 C16 C17 116.3(3) . .
C15 C16 C17 122.7(3) . .
N2 C17 C18 120.3(3) . .
N2 C17 C16 116.4(3) . .
C18 C17 C16 123.2(3) . .
C19 C18 C17 120.6(4) . .
C19 C18 H18 119.7 . .
C17 C18 H18 119.7 . .
C20 C19 C18 119.1(4) . .
C20 C19 H19 120.4 . .
C18 C19 H19 120.4 . .
C19 C20 C21 119.0(4) . .
C19 C20 H20 120.5 . .
C21 C20 H20 120.5 . .
N2 C21 C20 121.4(4) . .
N2 C21 H21 119.3 . .
C20 C21 H21 119.3 . .

loop_
_geom_bond_atom_site_label_1
_geom_bond_atom_site_label_2
_geom_bond_distance
_geom_bond_site_symmetry_2
Cd1 O1 2.291(2) .
Cd1 N2 2.300(3) .
Cd1 O3 2.315(3) 4_566
Cd1 N1 2.330(3) .
Cd1 O4 2.386(2) 4_566
Cd1 O2 2.397(2) .
Cd1 C11 2.677(3) 4_566
O1 C1 1.267(4) .
O2 C1 1.254(4) .
O3 C11 1.255(4) .
O3 Cd1 2.315(3) 4_565
O4 C11 1.250(4) .
O4 Cd1 2.386(2) 4_565
N1 C12 1.350(5) .
N1 C16 1.356(5) .
N2 C21 1.350(4) .
N2 C17 1.354(4) .
C1 C2 1.508(4) .
C2 C3 1.398(4) .
C2 C7 1.399(4) .
C3 C4 1.386(5) .
C3 H3 0.9300 .
C4 C5 1.398(4) .
C4 H4 0.9300 .
C5 C6 1.387(4) .
C5 H5 0.9300 .
C6 C7 1.402(4) .
C6 C8 1.503(4) .
C7 H7 0.9300 .
C8 C10 1.401(4) 3_565
C8 C9 1.405(4) .
C9 C10 1.394(4) .
C9 C11 1.522(4) .
C10 C8 1.401(4) 3_565
C10 H10 0.9300 .
C11 Cd1 2.677(3) 4_565
C12 C13 1.393(6) .
C12 H12 0.9300 .
C13 C14 1.373(7) .
C13 H13 0.9300 .
C14 C15 1.385(6) .
C14 H14 0.9300 .
C15 C16 1.394(5) .
C15 H15 0.9300 .
C16 C17 1.496(5) .
C17 C18 1.386(5) .
C18 C19 1.377(6) .
C18 H18 0.9300 .
C19 C20 1.369(7) .
C19 H19 0.9300 .
C20 C21 1.403(6) .
C20 H20 0.9300 .
C21 H21 0.9300 .

loop_
_geom_torsion_atom_site_label_1
_geom_torsion_atom_site_label_2
_geom_torsion_atom_site_label_3
_geom_torsion_atom_site_label_4
_geom_torsion
_geom_torsion_site_symmetry_1
_geom_torsion_site_symmetry_4
N2 Cd1 O1 C1 -85.9(2) . .
O3 Cd1 O1 C1 109.4(2) 4_566 .
N1 Cd1 O1 C1 -157.5(2) . .
O4 Cd1 O1 C1 42.3(3) 4_566 .
O2 Cd1 O1 C1 1.43(19) . .
C11 Cd1 O1 C1 89.9(2) 4_566 .
O1 Cd1 O2 C1 -1.44(19) . .
N2 Cd1 O2 C1 99.9(2) . .
O3 Cd1 O2 C1 -106.3(2) 4_566 .
N1 Cd1 O2 C1 35.7(3) . .
O4 Cd1 O2 C1 -164.07(19) 4_566 .
C11 Cd1 O2 C1 -137.43(19) 4_566 .
O1 Cd1 N1 C12 -77.7(3) . .
N2 Cd1 N1 C12 -179.1(3) . .
O3 Cd1 N1 C12 39.7(3) 4_566 .
O4 Cd1 N1 C12 93.0(3) 4_566 .
O2 Cd1 N1 C12 -107.7(3) . .
C11 Cd1 N1 C12 65.9(3) 4_566 .
O1 Cd1 N1 C16 101.5(2) . .
N2 Cd1 N1 C16 0.0(2) . .
O3 Cd1 N1 C16 -141.2(2) 4_566 .
O4 Cd1 N1 C16 -87.9(2) 4_566 .
O2 Cd1 N1 C16 71.4(3) . .
C11 Cd1 N1 C16 -115.0(2) 4_566 .
O1 Cd1 N2 C21 90.4(3) . .
O3 Cd1 N2 C21 -110.2(3) 4_566 .
N1 Cd1 N2 C21 180.0(3) . .
O4 Cd1 N2 C21 -69.0(3) 4_566 .
O2 Cd1 N2 C21 34.4(3) . .
C11 Cd1 N2 C21 -86.6(3) 4_566 .
O1 Cd1 N2 C17 -89.4(2) . .
O3 Cd1 N2 C17 70.0(3) 4_566 .
N1 Cd1 N2 C17 0.2(2) . .
O4 Cd1 N2 C17 111.2(2) 4_566 .
O2 Cd1 N2 C17 -145.4(2) . .
C11 Cd1 N2 C17 93.6(2) 4_566 .
Cd1 O2 C1 O1 2.5(3) . .
Cd1 O2 C1 C2 -177.1(3) . .
Cd1 O1 C1 O2 -2.7(3) . .
Cd1 O1 C1 C2 177.0(2) . .
O2 C1 C2 C3 -178.4(3) . .
O1 C1 C2 C3 1.9(5) . .
O2 C1 C2 C7 1.8(5) . .
O1 C1 C2 C7 -177.9(3) . .
C7 C2 C3 C4 1.7(5) . .
C1 C2 C3 C4 -178.1(3) . .
C2 C3 C4 C5 0.9(5) . .
C3 C4 C5 C6 -2.1(5) . .
C4 C5 C6 C7 0.5(5) . .
C4 C5 C6 C8 177.6(3) . .
C3 C2 C7 C6 -3.2(5) . .
C1 C2 C7 C6 176.6(3) . .
C5 C6 C7 C2 2.1(4) . .
C8 C6 C7 C2 -174.9(3) . .
C5 C6 C8 C10 -56.9(4) . 3_565
C7 C6 C8 C10 120.1(3) . 3_565
C5 C6 C8 C9 126.1(3) . .
C7 C6 C8 C9 -56.9(4) . .
C10 C8 C9 C10 -2.0(4) 3_565 .
C6 C8 C9 C10 175.0(3) . .
C10 C8 C9 C11 172.4(3) 3_565 .
C6 C8 C9 C11 -10.6(4) . .
C8 C9 C10 C8 2.0(5) . 3_565
C11 C9 C10 C8 -172.5(3) . 3_565
Cd1 O4 C11 O3 5.4(3) 4_565 .
Cd1 O4 C11 C9 -178.0(2) 4_565 .
Cd1 O3 C11 O4 -5.6(3) 4_565 .
Cd1 O3 C11 C9 177.7(2) 4_565 .
C10 C9 C11 O4 -50.3(4) . .
C8 C9 C11 O4 135.3(3) . .
C10 C9 C11 O3 126.5(3) . .
C8 C9 C11 O3 -48.0(4) . .
C10 C9 C11 Cd1 164(4) . 4_565
C8 C9 C11 Cd1 -11(4) . 4_565
C16 N1 C12 C13 -0.4(5) . .
Cd1 N1 C12 C13 178.8(3) . .
N1 C12 C13 C14 1.3(6) . .
C12 C13 C14 C15 -1.4(6) . .
C13 C14 C15 C16 0.7(6) . .
C12 N1 C16 C15 -0.3(5) . .
Cd1 N1 C16 C15 -179.5(3) . .
C12 N1 C16 C17 178.9(3) . .
Cd1 N1 C16 C17 -0.2(4) . .
C14 C15 C16 N1 0.2(5) . .
C14 C15 C16 C17 -179.1(3) . .
C21 N2 C17 C18 -0.8(5) . .
Cd1 N2 C17 C18 179.0(3) . .
C21 N2 C17 C16 179.8(3) . .
Cd1 N2 C17 C16 -0.4(4) . .
N1 C16 C17 N2 0.4(4) . .
C15 C16 C17 N2 179.7(3) . .
N1 C16 C17 C18 -179.0(3) . .
C15 C16 C17 C18 0.3(6) . .
N2 C17 C18 C19 -0.6(6) . .
C16 C17 C18 C19 178.7(4) . .
C17 C18 C19 C20 1.3(7) . .
C18 C19 C20 C21 -0.6(7) . .
C17 N2 C21 C20 1.5(6) . .
Cd1 N2 C21 C20 -178.3(3) . .
C19 C20 C21 N2 -0.8(7) . .
